data_7205671
loop_
_publ_author_name
'Lee, Chia-Hao'
'Su, Fang-Yi'
'Lin, Yi-Hsiu'
'Chou, Chih-Ho'
'Lee, Kwang-Ming'

_publ_section_title
;
 Anion-controlled assemblies of C--H&#x22EF;O hydrogen bonded grid,
 stair or bilayer structures by L-shaped pyridinium salts
;
_journal_issue 7
_journal_name_full CrystEngComm
_journal_page_first 2318
_journal_paper_doi 10.1039/c0ce00610f
_journal_volume 13
_journal_year 2011
_chemical_formula_sum 'C10 H14 Br N2 O3.5'
_chemical_formula_weight 298.14
_chemical_name_systematic
;
?
;
_space_group_IT_number 15
_symmetry_cell_setting monoclinic
_symmetry_space_group_name_Hall '-C 2yc'
_symmetry_space_group_name_H-M 'C 1 2/c 1'
_atom_sites_solution_hydrogens geom
_atom_sites_solution_primary direct
_atom_sites_solution_secondary difmap
_audit_creation_method SHELXL-97
_cell_angle_alpha 90.00
_cell_angle_beta 129.083(3)
_cell_angle_gamma 90.00
_cell_formula_units_Z 8
_cell_length_a 30.056(6)
_cell_length_b 5.1055(9)
_cell_length_c 20.239(4)
_cell_measurement_reflns_used 7702
_cell_measurement_temperature 100(2)
_cell_measurement_theta_max 26.7058
_cell_measurement_theta_min 2.5930
_cell_volume 2410.7(8)
_computing_cell_refinement 'SAINT V7.34A (Bruker AXS, 2006)'
_computing_data_collection 'APEX2 (Bruker AXS, 2010)'
_computing_data_reduction 'SAINT V7.34A (Bruker AXS, 2006)'
_computing_molecular_graphics 'SHELXTL (Sheldrick, 2008)'
_computing_publication_material SHELXTL
_computing_structure_refinement 'SHELXL-97 (Sheldrick, 2008)'
_computing_structure_solution 'SHELXS-97 (Sheldrick, 2008)'
_diffrn_ambient_temperature 100(2)
_diffrn_detector_area_resol_mean 8.3333
_diffrn_measured_fraction_theta_full 1.000
_diffrn_measured_fraction_theta_max 1.000
_diffrn_measurement_device_type 'Bruker APEX-II CCD'
_diffrn_measurement_method '\f and \w scans'
_diffrn_radiation_monochromator graphite
_diffrn_radiation_source 'fine-focus sealed tube'
_diffrn_radiation_type MoK\a
_diffrn_radiation_wavelength 0.71073
_diffrn_reflns_av_R_equivalents 0.0316
_diffrn_reflns_av_sigmaI/netI 0.0199
_diffrn_reflns_limit_h_max 38
_diffrn_reflns_limit_h_min -38
_diffrn_reflns_limit_k_max 6
_diffrn_reflns_limit_k_min -6
_diffrn_reflns_limit_l_max 25
_diffrn_reflns_limit_l_min -25
_diffrn_reflns_number 17929
_diffrn_reflns_theta_full 26.75
_diffrn_reflns_theta_max 26.75
_diffrn_reflns_theta_min 1.75
_exptl_absorpt_coefficient_mu 3.410
_exptl_absorpt_correction_T_max 0.9486
_exptl_absorpt_correction_T_min 0.8374
_exptl_absorpt_correction_type multi-scan
_exptl_absorpt_process_details 'SADABS V2008/1 (Bruker AXS)'
_exptl_crystal_colour Colorless
_exptl_crystal_density_diffrn 1.643
_exptl_crystal_density_meas ?
_exptl_crystal_density_method 'not measured'
_exptl_crystal_description Lump
_exptl_crystal_F_000 1208
_exptl_crystal_size_max 0.28
_exptl_crystal_size_mid 0.25
_exptl_crystal_size_min 0.22
_refine_diff_density_max 1.911
_refine_diff_density_min -0.862
_refine_diff_density_rms 0.098
_refine_ls_extinction_method none
_refine_ls_goodness_of_fit_ref 1.052
_refine_ls_hydrogen_treatment constr
_refine_ls_matrix_type full
_refine_ls_number_parameters 151
_refine_ls_number_reflns 2579
_refine_ls_number_restraints 0
_refine_ls_restrained_S_all 1.052
_refine_ls_R_factor_all 0.0424
_refine_ls_R_factor_gt 0.0337
_refine_ls_shift/su_max 0.000
_refine_ls_shift/su_mean 0.000
_refine_ls_structure_factor_coef Fsqd
_refine_ls_weighting_details 'calc w=1/[\s^2^(Fo^2^)+(0.0379P)^2^+14.7306P] where P=(Fo^2^+2Fc^2^)/3'
_refine_ls_weighting_scheme calc
_refine_ls_wR_factor_gt 0.0817
_refine_ls_wR_factor_ref 0.0880
_reflns_number_gt 2227
_reflns_number_total 2579
_reflns_threshold_expression >2sigma(I)
_cod_data_source_file c0ce00610f.txt
_cod_data_source_block Br_4
_cod_depositor_comments
;
The following automatic conversions were performed:

'_exptl_crystal_density_meas' value 'not measured' was changed to '?'
- the value is perceived as not measured.

Automatic conversion script
Id: cif_fix_values 3008 2015-01-20 13:52:24Z robertas 
;
_cod_original_formula_sum 'C10 H14 Br N2 O3.50'
_cod_database_code 7205671

loop_
_symmetry_equiv_pos_as_xyz
'x, y, z'
'-x, y, -z+1/2'
'x+1/2, y+1/2, z'
'-x+1/2, y+1/2, -z+1/2'
'-x, -y, -z'
'x, -y, z-1/2'
'-x+1/2, -y+1/2, -z'
'x+1/2, -y+1/2, z-1/2'

loop_
_atom_site_label
_atom_site_type_symbol
_atom_site_fract_x
_atom_site_fract_y
_atom_site_fract_z
_atom_site_U_iso_or_equiv
_atom_site_adp_type
_atom_site_occupancy
_atom_site_symmetry_multiplicity
_atom_site_calc_flag
_atom_site_refinement_flags
_atom_site_disorder_assembly
_atom_site_disorder_group
Br1 Br 0.046660(13) 0.44717(6) 0.424085(19) 0.02022(11) Uani 1 1 d . . .
C1 C 0.13861(12) 0.7705(6) 0.65515(19) 0.0188(6) Uani 1 1 d . . .
C2 C 0.10568(13) 0.9641(7) 0.5950(2) 0.0210(6) Uani 1 1 d . . .
H2 H 0.1104 1.0050 0.5540 0.025 Uiso 1 1 calc R . .
C3 C 0.06541(13) 1.0984(6) 0.5954(2) 0.0212(6) Uani 1 1 d . . .
H3 H 0.0418 1.2289 0.5539 0.025 Uiso 1 1 calc R . .
C4 C 0.06033(13) 1.0397(6) 0.6566(2) 0.0192(6) Uani 1 1 d . . .
H4 H 0.0332 1.1312 0.6575 0.023 Uiso 1 1 calc R . .
C5 C 0.13184(12) 0.7165(6) 0.71531(19) 0.0173(6) Uani 1 1 d . . .
H5 H 0.1542 0.5834 0.7565 0.021 Uiso 1 1 calc R . .
C6 C 0.08994(13) 0.8156(6) 0.78412(19) 0.0189(6) Uani 1 1 d . . .
H6A H 0.1099 0.6519 0.8154 0.023 Uiso 1 1 calc R . .
H6B H 0.0493 0.8003 0.7596 0.023 Uiso 1 1 calc R . .
C7 C 0.11776(13) 1.0492(6) 0.8453(2) 0.0198(6) Uani 1 1 d . . .
C8 C 0.18394(13) 0.6201(7) 0.6614(2) 0.0245(7) Uani 1 1 d . . .
C9 C 0.24211(17) 0.6228(11) 0.6190(3) 0.0492(12) Uani 1 1 d . . .
H9A H 0.2561 0.7602 0.6016 0.059 Uiso 1 1 calc R . .
H9B H 0.2735 0.5803 0.6795 0.059 Uiso 1 1 calc R . .
C10 C 0.2277(2) 0.3954(13) 0.5687(4) 0.0704(18) Uani 1 1 d . . .
H10A H 0.2155 0.2562 0.5875 0.106 Uiso 1 1 calc R . .
H10B H 0.2613 0.3367 0.5750 0.106 Uiso 1 1 calc R . .
H10C H 0.1964 0.4364 0.5088 0.106 Uiso 1 1 calc R . .
N1 N 0.09348(10) 0.8531(5) 0.71546(16) 0.0162(5) Uani 1 1 d . . .
N2 N 0.11885(14) 1.0284(6) 0.91215(19) 0.0287(7) Uani 1 1 d . . .
H2A H 0.1347 1.1527 0.9509 0.034 Uiso 1 1 calc R . .
H2B H 0.1037 0.8904 0.9174 0.034 Uiso 1 1 calc R . .
O1 O 0.13769(10) 1.2339(4) 0.83263(15) 0.0227(5) Uani 1 1 d . . .
O2 O 0.19326(10) 0.7228(6) 0.61022(15) 0.0345(6) Uani 1 1 d . . .
O3 O 0.20838(11) 0.4349(5) 0.70783(17) 0.0322(6) Uani 1 1 d . . .
O4 O 0.0000 0.7661(7) 0.2500 0.0320(8) Uani 1 2 d S . .
H4A H 0.0178 0.6421 0.3022 0.080 Uiso 1 1 d . . .

loop_
_atom_site_aniso_label
_atom_site_aniso_U_11
_atom_site_aniso_U_22
_atom_site_aniso_U_33
_atom_site_aniso_U_23
_atom_site_aniso_U_13
_atom_site_aniso_U_12
Br1 0.02363(17) 0.01993(17) 0.02086(17) 0.00298(12) 0.01583(14) 0.00233(12)
C1 0.0149(14) 0.0236(16) 0.0183(14) -0.0037(12) 0.0107(12) -0.0021(12)
C2 0.0212(15) 0.0259(16) 0.0177(14) -0.0011(13) 0.0132(13) -0.0039(13)
C3 0.0201(15) 0.0228(16) 0.0181(14) 0.0033(12) 0.0109(13) 0.0009(12)
C4 0.0169(14) 0.0172(14) 0.0219(15) -0.0002(12) 0.0114(13) 0.0008(12)
C5 0.0154(14) 0.0181(15) 0.0182(14) -0.0013(11) 0.0105(12) -0.0005(11)
C6 0.0228(15) 0.0190(15) 0.0240(15) 0.0027(12) 0.0191(14) 0.0011(12)
C7 0.0231(15) 0.0172(14) 0.0257(16) 0.0027(13) 0.0186(14) 0.0038(13)
C8 0.0186(15) 0.0350(19) 0.0199(15) -0.0047(14) 0.0122(13) 0.0014(14)
C9 0.0269(19) 0.094(4) 0.035(2) 0.007(2) 0.0237(18) 0.018(2)
C10 0.034(2) 0.098(5) 0.067(3) -0.039(3) 0.026(2) 0.003(3)
N1 0.0165(12) 0.0153(12) 0.0195(12) 0.0005(10) 0.0126(11) -0.0013(10)
N2 0.0455(18) 0.0223(14) 0.0321(16) -0.0043(12) 0.0311(15) -0.0071(13)
O1 0.0300(12) 0.0168(11) 0.0316(12) 0.0008(9) 0.0243(11) -0.0005(9)
O2 0.0194(11) 0.068(2) 0.0218(12) 0.0040(12) 0.0158(10) 0.0092(12)
O3 0.0283(13) 0.0347(15) 0.0368(14) -0.0005(12) 0.0220(12) 0.0086(11)
O4 0.0325(19) 0.033(2) 0.0328(19) 0.000 0.0216(17) 0.000

loop_
_atom_type_symbol
_atom_type_description
_atom_type_scat_dispersion_real
_atom_type_scat_dispersion_imag
_atom_type_scat_source
C C 0.0033 0.0016 'International Tables Vol C Tables 4.2.6.8 and 6.1.1.4'
H H 0.0000 0.0000 'International Tables Vol C Tables 4.2.6.8 and 6.1.1.4'
N N 0.0061 0.0033 'International Tables Vol C Tables 4.2.6.8 and 6.1.1.4'
O O 0.0106 0.0060 'International Tables Vol C Tables 4.2.6.8 and 6.1.1.4'
Br Br -0.2901 2.4595 'International Tables Vol C Tables 4.2.6.8 and 6.1.1.4'

loop_
_geom_angle_atom_site_label_1
_geom_angle_atom_site_label_2
_geom_angle_atom_site_label_3
_geom_angle
_geom_angle_site_symmetry_1
_geom_angle_site_symmetry_3
_geom_angle_publ_flag
C5 C1 C2 119.7(3) . . ?
C5 C1 C8 117.0(3) . . ?
C2 C1 C8 123.2(3) . . ?
C1 C2 C3 119.2(3) . . ?
C1 C2 H2 120.4 . . ?
C3 C2 H2 120.4 . . ?
C4 C3 C2 119.2(3) . . ?
C4 C3 H3 120.4 . . ?
C2 C3 H3 120.4 . . ?
N1 C4 C3 120.7(3) . . ?
N1 C4 H4 119.6 . . ?
C3 C4 H4 119.6 . . ?
N1 C5 C1 120.0(3) . . ?
N1 C5 H5 120.0 . . ?
C1 C5 H5 120.0 . . ?
N1 C6 C7 109.5(2) . . ?
N1 C6 H6A 109.8 . . ?
C7 C6 H6A 109.8 . . ?
N1 C6 H6B 109.8 . . ?
C7 C6 H6B 109.8 . . ?
H6A C6 H6B 108.2 . . ?
O1 C7 N2 124.7(3) . . ?
O1 C7 C6 121.2(3) . . ?
N2 C7 C6 114.1(3) . . ?
O3 C8 O2 126.1(3) . . ?
O3 C8 C1 122.9(3) . . ?
O2 C8 C1 110.9(3) . . ?
C10 C9 O2 111.8(4) . . ?
C10 C9 H9A 109.3 . . ?
O2 C9 H9A 109.3 . . ?
C10 C9 H9B 109.3 . . ?
O2 C9 H9B 109.3 . . ?
H9A C9 H9B 107.9 . . ?
C9 C10 H10A 109.5 . . ?
C9 C10 H10B 109.5 . . ?
H10A C10 H10B 109.5 . . ?
C9 C10 H10C 109.5 . . ?
H10A C10 H10C 109.5 . . ?
H10B C10 H10C 109.5 . . ?
C5 N1 C4 121.2(3) . . ?
C5 N1 C6 120.4(3) . . ?
C4 N1 C6 118.2(2) . . ?
C7 N2 H2A 120.0 . . ?
C7 N2 H2B 120.0 . . ?
H2A N2 H2B 120.0 . . ?
C8 O2 C9 117.1(3) . . ?

loop_
_geom_bond_atom_site_label_1
_geom_bond_atom_site_label_2
_geom_bond_distance
_geom_bond_site_symmetry_2
_geom_bond_publ_flag
C1 C5 1.383(4) . ?
C1 C2 1.385(5) . ?
C1 C8 1.498(4) . ?
C2 C3 1.395(5) . ?
C2 H2 0.9500 . ?
C3 C4 1.372(4) . ?
C3 H3 0.9500 . ?
C4 N1 1.350(4) . ?
C4 H4 0.9500 . ?
C5 N1 1.349(4) . ?
C5 H5 0.9500 . ?
C6 N1 1.472(4) . ?
C6 C7 1.533(4) . ?
C6 H6A 0.9900 . ?
C6 H6B 0.9900 . ?
C7 O1 1.228(4) . ?
C7 N2 1.336(4) . ?
C8 O3 1.203(4) . ?
C8 O2 1.338(4) . ?
C9 C10 1.420(7) . ?
C9 O2 1.456(4) . ?
C9 H9A 0.9900 . ?
C9 H9B 0.9900 . ?
C10 H10A 0.9800 . ?
C10 H10B 0.9800 . ?
C10 H10C 0.9800 . ?
N2 H2A 0.8800 . ?
N2 H2B 0.8800 . ?
O4 H4A 1.0442 . ?

loop_
_cod_related_entry_id
_cod_related_entry_database
_cod_related_entry_code
1 ChemSpider 30653754
